data_1529707
loop_
_publ_author_name
'Burnasheva, V.V.'
'Solov'ev, S.P.'
'Fadeeva, N.V.'
'Yartys', V.A.'
'Semenenko, K.N.'

_publ_section_title
;
 The crystal structure of the deuteride La Ni5 D6
;
_journal_name_full 'Doklady Akademii Nauk SSSR'
_journal_page_first 844
_journal_page_last 847
_journal_volume 238
_journal_year 1978
_chemical_formula_sum 'D6 La Ni5'
_chemical_name_systematic 'La Ni5 D6'
_space_group_IT_number 157
_symmetry_space_group_name_Hall 'P 3 -2'
_symmetry_space_group_name_H-M 'P 3 1 m'
_cell_angle_alpha 90
_cell_angle_beta 90
_cell_angle_gamma 120
_cell_formula_units_Z 1
_cell_length_a 5.43
_cell_length_b 5.43
_cell_length_c 4.28
_cell_volume 109.288
_citation_journal_id_ASTM DANKAS
_cod_data_source_file Burnasheva_DANKAS_1978_1221.cif
_cod_data_source_block D6La1Ni5
_cod_original_cell_volume 109.2884
_cod_original_formula_sum 'D6 La1 Ni5'
_cod_database_code 1529707

loop_
_symmetry_equiv_pos_as_xyz
x,y,z
-y,x-y,z
-x+y,-x,z
y,x,z
-x,-x+y,z
x-y,-y,z

loop_
_atom_site_label
_atom_site_type_symbol
_atom_site_fract_x
_atom_site_fract_y
_atom_site_fract_z
_atom_site_occupancy
_atom_site_U_iso_or_equiv
Ni2 Ni 0.3333 0.6667 0.033 1 0.0
D2 D 0.186 0.347 0.623 0.5 0.0
La1 La 0 0 0 1 0.0
D1 D 0.528 0 0.107 1 0.0
Ni1 Ni 0.473 0 0.513 1 0.0
